data_6000239
loop_
_publ_author_name
'Poojary, D. M.'
'Zhang, B. L.'
'Clearfield, A.'

_publ_section_title
;
 Synthesis and structures of barium arylbisphosphonates derived from X-ray
 powder data
;
_journal_coden_ASTM AQIEFZ
_journal_name_full 'Anales de Quimica International Edition'
_journal_page_first 401
_journal_page_last 405
_journal_volume 94
_journal_year 1998
_chemical_formula_sum 'C12 H9 Ba O6 P2'
_space_group_name_H-M_alt 'C 1 2/c 1'
_cell_angle_alpha 90.000
_cell_angle_beta 89.560
_cell_angle_gamma 90.000
_cell_length_a 29.3400
_cell_length_b 5.5611
_cell_length_c 8.5342
_cell_volume 1392.42
_cod_database_code 6000239

loop_
_atom_site_label
_atom_site_fract_x
_atom_site_fract_y
_atom_site_fract_z
? ? ? ?
